data_7133611
loop_
_publ_author_name
'Samanta, Arup'
'Chaubey, Amit'
'Pal, Debjyoti'
'Majhi, Krishna'
'Srimani, Dipankar'

_publ_section_title
;
 Redox-enabled cooperative catalysis by activating secondary alcohols
 using low-valent Zn complexes.
;
_journal_issue 75
_journal_name_full 'Chemical communications (Cambridge, England)'
_journal_page_first 10398
_journal_page_last 10401
_journal_paper_doi 10.1039/d4cc03407d
_journal_volume 60
_journal_year 2024
_chemical_formula_sum 'C22 H34 O'
_chemical_formula_weight 314.49
_space_group_crystal_system monoclinic
_space_group_IT_number 14
_space_group_name_Hall '-P 2ybc'
_space_group_name_H-M_alt 'P 1 21/c 1'
_atom_sites_solution_hydrogens geom
_audit_creation_method SHELXL-2018/3
_audit_update_record
;
2024-05-23 deposited with the CCDC.	2024-08-26 downloaded from the CCDC.
;
_cell_angle_alpha 90
_cell_angle_beta 92.424(11)
_cell_angle_gamma 90
_cell_formula_units_Z 4
_cell_length_a 11.736(4)
_cell_length_b 6.162(2)
_cell_length_c 27.346(10)
_cell_measurement_reflns_used 6392
_cell_measurement_temperature 297(2)
_cell_measurement_theta_max 24.97
_cell_measurement_theta_min 2.24
_cell_volume 1975.8(12)
_computing_structure_refinement 'SHELXL-2018/3 (Sheldrick, 2018)'
_computing_structure_solution 'SHELXT 2018/2 (Sheldrick, 2018)'
_diffrn_ambient_temperature 297(2)
_diffrn_measured_fraction_theta_full 1.000
_diffrn_measured_fraction_theta_max 1.000
_diffrn_measurement_device_type 'Bruker APEX-II CCD'
_diffrn_measurement_method '\f and \w scans'
_diffrn_radiation_type MoK\a
_diffrn_radiation_wavelength 0.71073
_diffrn_reflns_av_R_equivalents 0.0963
_diffrn_reflns_av_unetI/netI 0.0675
_diffrn_reflns_Laue_measured_fraction_full 1.000
_diffrn_reflns_Laue_measured_fraction_max 1.000
_diffrn_reflns_limit_h_max 13
_diffrn_reflns_limit_h_min -13
_diffrn_reflns_limit_k_max 7
_diffrn_reflns_limit_k_min -7
_diffrn_reflns_limit_l_max 32
_diffrn_reflns_limit_l_min -32
_diffrn_reflns_number 33568
_diffrn_reflns_point_group_measured_fraction_full 1.000
_diffrn_reflns_point_group_measured_fraction_max 1.000
_diffrn_reflns_theta_full 25.000
_diffrn_reflns_theta_max 25.000
_diffrn_reflns_theta_min 1.491
_exptl_absorpt_coefficient_mu 0.062
_exptl_crystal_colour colorless
_exptl_crystal_density_diffrn 1.057
_exptl_crystal_description block
_exptl_crystal_F_000 696
_refine_diff_density_max 0.265
_refine_diff_density_min -0.212
_refine_diff_density_rms 0.064
_refine_ls_extinction_method none
_refine_ls_goodness_of_fit_ref 1.162
_refine_ls_hydrogen_treatment constr
_refine_ls_matrix_type full
_refine_ls_number_parameters 216
_refine_ls_number_reflns 3487
_refine_ls_number_restraints 0
_refine_ls_restrained_S_all 1.162
_refine_ls_R_factor_all 0.1639
_refine_ls_R_factor_gt 0.0792
_refine_ls_shift/su_max 0.029
_refine_ls_shift/su_mean 0.001
_refine_ls_structure_factor_coef Fsqd
_refine_ls_weighting_details 'w=1/[\s^2^(Fo^2^)+(0.0964P)^2^+1.3500P] where P=(Fo^2^+2Fc^2^)/3'
_refine_ls_weighting_scheme calc
_refine_ls_wR_factor_gt 0.1902
_refine_ls_wR_factor_ref 0.2566
_reflns_Friedel_coverage 0.000
_reflns_number_gt 1906
_reflns_number_total 3487
_reflns_threshold_expression 'I > 2\s(I)'
_cod_data_source_file d4cc03407d2.cif
_cod_data_source_block as_t_0ma_a
_cod_depositor_comments 'Adding full bibliography for 7133608--7133611.cif.'
_cod_original_cell_volume 1976.0(13)
_cod_original_sg_symbol_H-M 'P 21/c'
_cod_database_code 7133611
_shelx_shelxl_version_number 2018/3
_shelx_space_group_comment
;
The symmetry employed for this shelxl refinement is uniquely defined
by the following loop, which should always be used as a source of
symmetry information in preference to the above space-group names.
They are only intended as comments.
;

loop_
_space_group_symop_operation_xyz
'x, y, z'
'-x, y+1/2, -z+1/2'
'-x, -y, -z'
'x, -y-1/2, z-1/2'

loop_
_atom_site_label
_atom_site_type_symbol
_atom_site_fract_x
_atom_site_fract_y
_atom_site_fract_z
_atom_site_U_iso_or_equiv
_atom_site_adp_type
_atom_site_occupancy
_atom_site_site_symmetry_order
_atom_site_calc_flag
_atom_site_refinement_flags_posn
_atom_site_refinement_flags_adp
_atom_site_refinement_flags_occupancy
_atom_site_disorder_assembly
_atom_site_disorder_group
O001 O 0.3644(2) 0.0978(5) 0.66788(10) 0.0658(9) Uani 1 1 d . . . . .
C002 C 0.2629(3) 0.2882(6) 0.72741(12) 0.0396(9) Uani 1 1 d . . . . .
C003 C 0.3132(3) 0.4592(6) 0.75412(13) 0.0415(9) Uani 1 1 d . . . . .
C004 C 0.2984(3) 0.2427(6) 0.67627(13) 0.0445(9) Uani 1 1 d . . . . .
C005 C 0.1807(3) 0.1533(6) 0.74783(14) 0.0451(10) Uani 1 1 d . . . . .
C006 C 0.2793(3) 0.4990(6) 0.80177(14) 0.0464(10) Uani 1 1 d . . . . .
C007 C 0.2456(3) 0.3815(6) 0.63565(13) 0.0493(10) Uani 1 1 d . . . . .
H00A H 0.253743 0.532914 0.644869 0.059 Uiso 1 1 calc R U . . .
H00B H 0.164711 0.349726 0.632487 0.059 Uiso 1 1 calc R U . . .
C008 C 0.2977(3) 0.3487(6) 0.58580(13) 0.0502(10) Uani 1 1 d . . . . .
H008 H 0.312122 0.192661 0.582891 0.060 Uiso 1 1 calc R U . . .
C009 C 0.1500(3) 0.1904(7) 0.79606(14) 0.0487(10) Uani 1 1 d . . . . .
C00A C 0.1978(3) 0.3643(7) 0.82269(13) 0.0496(10) Uani 1 1 d . . . . .
C00B C 0.2113(3) 0.6523(7) 0.52827(14) 0.0544(11) Uani 1 1 d . . . . .
C00C C 0.4058(3) 0.5936(7) 0.73230(15) 0.0572(11) Uani 1 1 d . . . . .
H00C H 0.379394 0.739959 0.727727 0.086 Uiso 1 1 calc R U . . .
H00D H 0.424618 0.533370 0.701287 0.086 Uiso 1 1 calc R U . . .
H00E H 0.472275 0.593059 0.753998 0.086 Uiso 1 1 calc R U . . .
C00D C 0.4055(3) 0.7027(7) 0.57416(15) 0.0590(11) Uani 1 1 d . . . . .
H00F H 0.368479 0.767804 0.602066 0.071 Uiso 1 1 calc R U . . .
C00E C 0.4128(3) 0.4594(7) 0.58253(15) 0.0571(11) Uani 1 1 d . . . . .
H00G H 0.457287 0.432555 0.612637 0.068 Uiso 1 1 calc R U . . .
H00H H 0.453131 0.394339 0.555976 0.068 Uiso 1 1 calc R U . . .
C00F C 0.2197(4) 0.4110(6) 0.54117(14) 0.0571(11) Uani 1 1 d . . . . .
H00I H 0.246302 0.334202 0.512864 0.068 Uiso 1 1 calc R U . . .
H00J H 0.143487 0.358556 0.546908 0.068 Uiso 1 1 calc R U . . .
C00G C 0.3313(3) 0.7488(7) 0.52798(15) 0.0591(11) Uani 1 1 d . . . . .
H00K H 0.324872 0.904718 0.523816 0.071 Uiso 1 1 calc R U . . .
H00L H 0.369420 0.691806 0.499937 0.071 Uiso 1 1 calc R U . . .
C00H C 0.1271(3) -0.0296(7) 0.71786(17) 0.0670(13) Uani 1 1 d . . . . .
H00M H 0.045596 -0.015659 0.717280 0.100 Uiso 1 1 calc R U . . .
H00N H 0.148917 -0.166272 0.732257 0.100 Uiso 1 1 calc R U . . .
H00O H 0.152838 -0.022710 0.685031 0.100 Uiso 1 1 calc R U . . .
C00I C 0.1379(4) 0.7774(7) 0.56371(16) 0.0688(13) Uani 1 1 d . . . . .
H00P H 0.127425 0.923603 0.552243 0.103 Uiso 1 1 calc R U . . .
H00Q H 0.175260 0.779217 0.595621 0.103 Uiso 1 1 calc R U . . .
H00R H 0.064977 0.707891 0.565479 0.103 Uiso 1 1 calc R U . . .
C00J C 0.0638(4) 0.0400(8) 0.81857(17) 0.0746(14) Uani 1 1 d . . . . .
H00S H 0.067690 0.056470 0.853505 0.112 Uiso 1 1 calc R U . . .
H00T H 0.080788 -0.107588 0.810290 0.112 Uiso 1 1 calc R U . . .
H00U H -0.011536 0.076072 0.806101 0.112 Uiso 1 1 calc R U . . .
C00K C 0.3325(4) 0.6873(7) 0.82985(15) 0.0674(13) Uani 1 1 d . . . . .
H00V H 0.290822 0.713658 0.858721 0.101 Uiso 1 1 calc R U . . .
H00W H 0.330199 0.814658 0.809602 0.101 Uiso 1 1 calc R U . . .
H00X H 0.410303 0.653285 0.839061 0.101 Uiso 1 1 calc R U . . .
C00L C 0.1619(4) 0.4059(9) 0.87437(15) 0.0800(15) Uani 1 1 d . . . . .
H00Y H 0.156707 0.270468 0.891462 0.120 Uiso 1 1 calc R U . . .
H00Z H 0.088937 0.476579 0.873358 0.120 Uiso 1 1 calc R U . . .
H010 H 0.217283 0.497155 0.891054 0.120 Uiso 1 1 calc R U . . .
C00M C 0.1550(4) 0.6731(9) 0.47683(17) 0.0920(17) Uani 1 1 d . . . . .
H011 H 0.144487 0.823757 0.468943 0.138 Uiso 1 1 calc R U . . .
H012 H 0.082351 0.601377 0.475895 0.138 Uiso 1 1 calc R U . . .
H013 H 0.203035 0.607168 0.453453 0.138 Uiso 1 1 calc R U . . .
C00N C 0.5240(4) 0.8042(9) 0.57096(19) 0.0900(17) Uani 1 1 d . . . . .
H014 H 0.516589 0.958202 0.566614 0.135 Uiso 1 1 calc R U . . .
H015 H 0.561638 0.743142 0.543670 0.135 Uiso 1 1 calc R U . . .
H016 H 0.568069 0.774871 0.600600 0.135 Uiso 1 1 calc R U . . .

loop_
_atom_site_aniso_label
_atom_site_aniso_U_11
_atom_site_aniso_U_22
_atom_site_aniso_U_33
_atom_site_aniso_U_23
_atom_site_aniso_U_13
_atom_site_aniso_U_12
O001 0.077(2) 0.062(2) 0.0590(18) 0.0046(15) 0.0089(15) 0.0267(17)
C002 0.0371(19) 0.038(2) 0.044(2) 0.0043(17) 0.0012(16) 0.0026(17)
C003 0.0364(19) 0.040(2) 0.047(2) 0.0025(18) -0.0002(17) 0.0005(17)
C004 0.042(2) 0.042(2) 0.050(2) 0.0023(18) 0.0025(18) 0.0010(19)
C005 0.036(2) 0.044(2) 0.055(3) 0.0031(19) 0.0009(18) 0.0037(18)
C006 0.039(2) 0.050(2) 0.050(2) -0.0023(19) -0.0045(18) 0.0052(19)
C007 0.048(2) 0.053(2) 0.048(2) 0.0043(19) 0.0027(18) 0.0061(19)
C008 0.054(2) 0.045(2) 0.051(2) -0.0006(19) 0.0068(19) 0.0018(19)
C009 0.037(2) 0.055(3) 0.055(3) 0.014(2) 0.0053(18) 0.0062(19)
C00A 0.043(2) 0.062(3) 0.043(2) 0.005(2) 0.0007(18) 0.012(2)
C00B 0.062(3) 0.057(3) 0.045(2) 0.0055(19) 0.0052(19) -0.001(2)
C00C 0.051(2) 0.055(3) 0.066(3) 0.001(2) 0.002(2) -0.009(2)
C00D 0.051(2) 0.062(3) 0.065(3) -0.008(2) 0.011(2) -0.006(2)
C00E 0.050(2) 0.067(3) 0.055(3) -0.004(2) 0.0097(19) 0.011(2)
C00F 0.069(3) 0.054(3) 0.049(2) -0.004(2) 0.003(2) -0.005(2)
C00G 0.070(3) 0.054(3) 0.055(3) 0.003(2) 0.021(2) -0.001(2)
C00H 0.061(3) 0.057(3) 0.083(3) -0.005(2) 0.003(2) -0.015(2)
C00I 0.064(3) 0.065(3) 0.078(3) 0.007(2) 0.012(2) 0.008(2)
C00J 0.064(3) 0.073(3) 0.089(3) 0.023(3) 0.025(3) 0.002(2)
C00K 0.069(3) 0.069(3) 0.064(3) -0.017(2) -0.002(2) -0.002(2)
C00L 0.074(3) 0.112(4) 0.055(3) 0.000(3) 0.021(2) 0.003(3)
C00M 0.102(4) 0.107(4) 0.066(3) 0.029(3) -0.013(3) -0.009(3)
C00N 0.064(3) 0.095(4) 0.111(4) -0.008(3) 0.017(3) -0.024(3)

loop_
_atom_type_symbol
_atom_type_description
_atom_type_scat_dispersion_real
_atom_type_scat_dispersion_imag
_atom_type_scat_source
C C 0.0033 0.0016 'International Tables Vol C Tables 4.2.6.8 and 6.1.1.4'
H H 0.0000 0.0000 'International Tables Vol C Tables 4.2.6.8 and 6.1.1.4'
O O 0.0106 0.0060 'International Tables Vol C Tables 4.2.6.8 and 6.1.1.4'

loop_
_geom_angle_atom_site_label_1
_geom_angle_atom_site_label_2
_geom_angle_atom_site_label_3
_geom_angle
_geom_angle_site_symmetry_1
_geom_angle_site_symmetry_3
_geom_angle_publ_flag
C003 C002 C005 121.3(3) . . ?
C003 C002 C004 119.9(3) . . ?
C005 C002 C004 118.7(3) . . ?
C002 C003 C006 119.2(3) . . ?
C002 C003 C00C 120.2(3) . . ?
C006 C003 C00C 120.6(3) . . ?
O001 C004 C002 121.3(3) . . ?
O001 C004 C007 121.5(3) . . ?
C002 C004 C007 117.2(3) . . ?
C009 C005 C002 119.0(3) . . ?
C009 C005 C00H 120.9(3) . . ?
C002 C005 C00H 120.1(3) . . ?
C003 C006 C00A 120.0(3) . . ?
C003 C006 C00K 118.6(3) . . ?
C00A C006 C00K 121.3(4) . . ?
C004 C007 C008 114.4(3) . . ?
C00E C008 C007 112.5(3) . . ?
C00E C008 C00F 110.0(3) . . ?
C007 C008 C00F 115.2(3) . . ?
C00A C009 C005 120.1(3) . . ?
C00A C009 C00J 121.0(4) . . ?
C005 C009 C00J 118.9(4) . . ?
C009 C00A C006 120.3(3) . . ?
C009 C00A C00L 119.6(4) . . ?
C006 C00A C00L 120.1(4) . . ?
C00G C00B C00F 109.2(3) . . ?
C00G C00B C00I 110.5(3) . . ?
C00F C00B C00I 112.1(3) . . ?
C00G C00B C00M 108.9(3) . . ?
C00F C00B C00M 108.3(4) . . ?
C00I C00B C00M 107.8(4) . . ?
C00E C00D C00G 109.5(3) . . ?
C00E C00D C00N 111.5(4) . . ?
C00G C00D C00N 111.3(4) . . ?
C00D C00E C008 114.0(3) . . ?
C00B C00F C008 117.0(3) . . ?
C00B C00G C00D 114.6(3) . . ?

loop_
_geom_bond_atom_site_label_1
_geom_bond_atom_site_label_2
_geom_bond_distance
_geom_bond_site_symmetry_2
_geom_bond_publ_flag
O001 C004 1.210(4) . ?
C002 C003 1.399(5) . ?
C002 C005 1.407(5) . ?
C002 C004 1.503(5) . ?
C003 C006 1.400(5) . ?
C003 C00C 1.509(5) . ?
C004 C007 1.514(5) . ?
C005 C009 1.401(5) . ?
C005 C00H 1.514(5) . ?
C006 C00A 1.406(5) . ?
C006 C00K 1.512(5) . ?
C007 C008 1.531(5) . ?
C008 C00E 1.520(5) . ?
C008 C00F 1.543(5) . ?
C009 C00A 1.400(5) . ?
C009 C00J 1.522(5) . ?
C00A C00L 1.513(5) . ?
C00B C00G 1.529(5) . ?
C00B C00F 1.530(5) . ?
C00B C00I 1.532(5) . ?
C00B C00M 1.534(6) . ?
C00D C00E 1.519(6) . ?
C00D C00G 1.530(6) . ?
C00D C00N 1.531(6) . ?
